data_4067213
loop_
_publ_author_name
'Dureen, Meghan A.'
'Brown, Christopher C.'
'Stephan, Douglas W.'

_publ_section_title
;
 Deprotonation and Addition Reactions of Frustrated Lewis Pairs with
 Alkynes
;
_journal_issue 23
_journal_name_full Organometallics
_journal_page_first 6594
_journal_paper_doi 10.1021/om1009044
_journal_volume 29
_journal_year 2010
_chemical_formula_sum 'C35 H19 B F15 N'
_chemical_formula_weight 749.32
_chemical_name_systematic
; 
 ? 
;
_space_group_IT_number 14
_symmetry_cell_setting monoclinic
_symmetry_space_group_name_Hall '-P 2yn'
_symmetry_space_group_name_H-M 'P 1 21/n 1'
_atom_sites_solution_hydrogens geom
_atom_sites_solution_primary direct
_atom_sites_solution_secondary difmap
_audit_creation_method SHELXL-97
_cell_angle_alpha 90.00
_cell_angle_beta 103.838(4)
_cell_angle_gamma 90.00
_cell_formula_units_Z 4
_cell_length_a 11.4843(7)
_cell_length_b 13.1053(10)
_cell_length_c 21.4793(15)
_cell_measurement_temperature 150(2)
_cell_volume 3138.9(4)
_computing_structure_refinement 'SHELXL-97 (Sheldrick, 1997)'
_computing_structure_solution 'SHELXS-97 (Sheldrick, 1990)'
_diffrn_ambient_temperature 150(2)
_diffrn_measured_fraction_theta_full 0.987
_diffrn_measured_fraction_theta_max 0.987
_diffrn_radiation_monochromator graphite
_diffrn_radiation_source 'fine-focus sealed tube'
_diffrn_radiation_type MoK\a
_diffrn_radiation_wavelength 0.71073
_diffrn_reflns_av_R_equivalents 0.0630
_diffrn_reflns_av_sigmaI/netI 0.0496
_diffrn_reflns_limit_h_max 15
_diffrn_reflns_limit_h_min -16
_diffrn_reflns_limit_k_max 18
_diffrn_reflns_limit_k_min -18
_diffrn_reflns_limit_l_max 28
_diffrn_reflns_limit_l_min -30
_diffrn_reflns_number 50804
_diffrn_reflns_theta_full 29.85
_diffrn_reflns_theta_max 29.85
_diffrn_reflns_theta_min 1.84
_exptl_absorpt_coefficient_mu 0.155
_exptl_absorpt_correction_T_max 0.9479
_exptl_absorpt_correction_T_min 0.9407
_exptl_absorpt_correction_type empirical
_exptl_crystal_density_diffrn 1.586
_exptl_crystal_density_method 'not measured'
_exptl_crystal_F_000 1504
_exptl_crystal_size_max 0.40
_exptl_crystal_size_mid 0.35
_exptl_crystal_size_min 0.35
_refine_diff_density_max 0.746
_refine_diff_density_min -0.306
_refine_diff_density_rms 0.053
_refine_ls_extinction_method none
_refine_ls_goodness_of_fit_ref 1.028
_refine_ls_hydrogen_treatment constr
_refine_ls_matrix_type full
_refine_ls_number_parameters 471
_refine_ls_number_reflns 8931
_refine_ls_number_restraints 0
_refine_ls_restrained_S_all 1.028
_refine_ls_R_factor_all 0.0946
_refine_ls_R_factor_gt 0.0527
_refine_ls_shift/su_max 0.000
_refine_ls_shift/su_mean 0.000
_refine_ls_structure_factor_coef Fsqd
_refine_ls_weighting_details 'calc w=1/[\s^2^(Fo^2^)+(0.0648P)^2^+1.2743P] where P=(Fo^2^+2Fc^2^)/3'
_refine_ls_weighting_scheme calc
_refine_ls_wR_factor_gt 0.1332
_refine_ls_wR_factor_ref 0.1593
_reflns_number_gt 5478
_reflns_number_total 8931
_reflns_threshold_expression >2sigma(I)
_cod_data_source_file om1009044_si_002.cif
_cod_data_source_block '[PhCH2NMe2H][PhCCB(C6F5)3]'
_cod_original_sg_symbol_H-M P2(1)/n
_cod_database_code 4067213

loop_
_symmetry_equiv_pos_as_xyz
'x, y, z'
'-x+1/2, y+1/2, -z+1/2'
'-x, -y, -z'
'x-1/2, -y-1/2, z-1/2'

loop_
_atom_site_label
_atom_site_type_symbol
_atom_site_fract_x
_atom_site_fract_y
_atom_site_fract_z
_atom_site_U_iso_or_equiv
_atom_site_adp_type
_atom_site_occupancy
_atom_site_symmetry_multiplicity
_atom_site_calc_flag
_atom_site_refinement_flags
F1 F 0.70468(11) 0.79912(9) 0.16999(7) 0.0444(3) Uani 1 1 d .
F2 F 0.46769(12) 0.82879(10) 0.13649(8) 0.0545(4) Uani 1 1 d .
F3 F 0.31824(11) 0.67755(12) 0.07794(7) 0.0543(4) Uani 1 1 d .
F4 F 0.41288(11) 0.49577(10) 0.05255(7) 0.0501(3) Uani 1 1 d .
F5 F 0.64619(11) 0.46232(9) 0.08679(6) 0.0426(3) Uani 1 1 d .
F6 F 1.08792(11) 0.64675(10) 0.21039(6) 0.0472(3) Uani 1 1 d .
F7 F 1.23176(11) 0.79268(11) 0.18511(7) 0.0527(4) Uani 1 1 d .
F8 F 1.14717(13) 0.93528(11) 0.09320(8) 0.0583(4) Uani 1 1 d .
F9 F 0.91306(13) 0.92563(11) 0.02557(7) 0.0582(4) Uani 1 1 d .
F10 F 0.76761(11) 0.78423(10) 0.05054(6) 0.0483(3) Uani 1 1 d .
F11 F 0.82467(11) 0.56735(10) 0.02299(6) 0.0459(3) Uani 1 1 d .
F12 F 0.91395(13) 0.40327(12) -0.02383(7) 0.0585(4) Uani 1 1 d .
F13 F 1.03115(14) 0.25557(12) 0.05733(9) 0.0706(5) Uani 1 1 d .
F14 F 1.05209(14) 0.27441(11) 0.18534(9) 0.0669(4) Uani 1 1 d .
F15 F 0.96500(14) 0.43520(11) 0.23284(7) 0.0600(4) Uani 1 1 d .
N1 N 0.38960(16) 0.21155(15) 0.13880(9) 0.0455(5) Uani 1 1 d .
H1A H 0.4614 0.1979 0.1683 0.055 Uiso 1 1 calc R
C1 C 0.84996(17) 0.61967(15) 0.23056(10) 0.0333(4) Uani 1 1 d .
C2 C 0.84081(17) 0.62364(15) 0.28524(10) 0.0346(4) Uani 1 1 d .
C3 C 0.82775(17) 0.62283(15) 0.35021(10) 0.0341(4) Uani 1 1 d .
C4 C 0.7882(2) 0.70861(19) 0.37732(12) 0.0493(6) Uani 1 1 d .
H4 H 0.7661 0.7682 0.3521 0.059 Uiso 1 1 calc R
C5 C 0.7808(2) 0.7078(3) 0.44063(13) 0.0646(8) Uani 1 1 d .
H5 H 0.7561 0.7676 0.4589 0.078 Uiso 1 1 calc R
C6 C 0.8089(3) 0.6215(3) 0.47730(13) 0.0640(8) Uani 1 1 d .
H6 H 0.8023 0.6211 0.5206 0.077 Uiso 1 1 calc R
C7 C 0.8469(3) 0.5347(2) 0.45078(13) 0.0642(8) Uani 1 1 d .
H7 H 0.8656 0.4746 0.4759 0.077 Uiso 1 1 calc R
C8 C 0.8577(2) 0.53548(17) 0.38763(11) 0.0478(5) Uani 1 1 d .
H8 H 0.8855 0.4764 0.3700 0.057 Uiso 1 1 calc R
C9 C 0.69065(17) 0.63114(15) 0.12749(9) 0.0327(4) Uani 1 1 d .
C10 C 0.60890(18) 0.55693(15) 0.09831(9) 0.0342(4) Uani 1 1 d .
C11 C 0.48603(18) 0.57180(16) 0.08065(10) 0.0376(5) Uani 1 1 d .
C12 C 0.43792(18) 0.66324(17) 0.09324(10) 0.0400(5) Uani 1 1 d .
C13 C 0.51345(19) 0.73914(16) 0.12327(11) 0.0397(5) Uani 1 1 d .
C14 C 0.63557(18) 0.72159(15) 0.13961(10) 0.0354(4) Uani 1 1 d .
C15 C 0.91829(17) 0.70913(14) 0.13374(9) 0.0318(4) Uani 1 1 d .
C16 C 1.03878(18) 0.71615(15) 0.16400(10) 0.0347(4) Uani 1 1 d .
C17 C 1.11632(18) 0.78947(17) 0.15178(11) 0.0387(5) Uani 1 1 d .
C18 C 1.07391(19) 0.86172(16) 0.10558(11) 0.0403(5) Uani 1 1 d .
C19 C 0.9561(2) 0.85767(16) 0.07268(10) 0.0397(5) Uani 1 1 d .
C20 C 0.88188(18) 0.78264(15) 0.08673(10) 0.0350(4) Uani 1 1 d .
C21 C 0.88868(17) 0.51084(15) 0.13032(10) 0.0351(4) Uani 1 1 d .
C22 C 0.88098(18) 0.49580(16) 0.06520(10) 0.0374(4) Uani 1 1 d .
C23 C 0.92661(19) 0.41249(18) 0.03986(12) 0.0442(5) Uani 1 1 d .
C24 C 0.9856(2) 0.33812(17) 0.08077(14) 0.0493(6) Uani 1 1 d .
C25 C 0.9964(2) 0.34814(17) 0.14532(13) 0.0479(6) Uani 1 1 d .
C26 C 0.94876(19) 0.43266(16) 0.16873(11) 0.0413(5) Uani 1 1 d .
C27 C 0.3243(3) 0.1149(2) 0.12429(17) 0.0743(9) Uani 1 1 d .
H27A H 0.3110 0.0854 0.1640 0.112 Uiso 1 1 calc R
H27B H 0.3714 0.0673 0.1050 0.112 Uiso 1 1 calc R
H27C H 0.2468 0.1273 0.0942 0.112 Uiso 1 1 calc R
C28 C 0.4198(3) 0.2561(2) 0.07981(13) 0.0628(7) Uani 1 1 d .
H28A H 0.4613 0.2047 0.0599 0.094 Uiso 1 1 calc R
H28B H 0.4718 0.3157 0.0919 0.094 Uiso 1 1 calc R
H28C H 0.3457 0.2768 0.0492 0.094 Uiso 1 1 calc R
C29 C 0.3221(2) 0.28884(19) 0.16845(13) 0.0521(6) Uani 1 1 d .
H29A H 0.2513 0.3119 0.1354 0.062 Uiso 1 1 calc R
H29B H 0.2925 0.2551 0.2029 0.062 Uiso 1 1 calc R
C30 C 0.39434(19) 0.38093(17) 0.19606(11) 0.0435(5) Uani 1 1 d .
C31 C 0.51554(19) 0.37746(16) 0.22474(11) 0.0418(5) Uani 1 1 d .
H31 H 0.5592 0.3162 0.2235 0.050 Uiso 1 1 calc R
C32 C 0.5734(2) 0.46238(18) 0.25512(12) 0.0509(6) Uani 1 1 d .
H32 H 0.6562 0.4582 0.2759 0.061 Uiso 1 1 calc R
C33 C 0.5138(2) 0.55281(19) 0.25600(13) 0.0570(6) Uani 1 1 d .
H33 H 0.5549 0.6116 0.2758 0.068 Uiso 1 1 calc R
C34 C 0.3925(2) 0.5566(2) 0.22744(14) 0.0599(7) Uani 1 1 d .
H34 H 0.3497 0.6182 0.2290 0.072 Uiso 1 1 calc R
C35 C 0.3330(2) 0.4735(2) 0.19693(13) 0.0534(6) Uani 1 1 d .
H35 H 0.2502 0.4783 0.1763 0.064 Uiso 1 1 calc R
B1 B 0.8370(2) 0.61642(16) 0.15496(11) 0.0319(4) Uani 1 1 d .

loop_
_atom_site_aniso_label
_atom_site_aniso_U_11
_atom_site_aniso_U_22
_atom_site_aniso_U_33
_atom_site_aniso_U_23
_atom_site_aniso_U_13
_atom_site_aniso_U_12
F1 0.0388(6) 0.0311(6) 0.0600(8) -0.0070(6) 0.0053(6) -0.0060(5)
F2 0.0437(7) 0.0440(7) 0.0754(10) -0.0037(7) 0.0135(7) 0.0049(6)
F3 0.0303(6) 0.0676(9) 0.0614(9) 0.0078(7) 0.0039(6) -0.0030(6)
F4 0.0417(7) 0.0529(8) 0.0509(8) -0.0054(6) 0.0020(6) -0.0213(6)
F5 0.0429(7) 0.0318(6) 0.0519(7) -0.0060(5) 0.0093(6) -0.0099(5)
F6 0.0346(6) 0.0483(7) 0.0533(8) 0.0170(6) -0.0001(5) -0.0023(5)
F7 0.0301(6) 0.0628(8) 0.0635(9) 0.0024(7) 0.0082(6) -0.0102(6)
F8 0.0553(8) 0.0523(8) 0.0729(10) 0.0083(7) 0.0265(7) -0.0218(6)
F9 0.0629(9) 0.0512(8) 0.0602(9) 0.0291(7) 0.0140(7) -0.0044(7)
F10 0.0403(7) 0.0528(8) 0.0446(7) 0.0168(6) -0.0038(5) -0.0076(6)
F11 0.0454(7) 0.0517(7) 0.0380(7) 0.0017(6) 0.0048(5) -0.0061(6)
F12 0.0521(8) 0.0727(10) 0.0547(9) -0.0225(7) 0.0205(7) -0.0183(7)
F13 0.0622(10) 0.0512(9) 0.1043(14) -0.0234(9) 0.0315(9) 0.0020(7)
F14 0.0629(9) 0.0449(8) 0.0952(12) 0.0198(8) 0.0234(9) 0.0170(7)
F15 0.0795(10) 0.0528(8) 0.0482(8) 0.0177(7) 0.0160(7) 0.0195(7)
N1 0.0341(9) 0.0515(11) 0.0453(11) -0.0110(9) -0.0020(8) 0.0040(8)
C1 0.0315(9) 0.0300(9) 0.0363(11) 0.0029(8) 0.0036(8) -0.0051(7)
C2 0.0319(9) 0.0303(9) 0.0391(11) 0.0009(8) 0.0038(8) -0.0051(8)
C3 0.0301(9) 0.0342(10) 0.0355(10) -0.0021(8) 0.0031(8) -0.0035(8)
C4 0.0463(13) 0.0501(13) 0.0475(13) -0.0040(11) 0.0031(10) 0.0172(10)
C5 0.0514(15) 0.089(2) 0.0525(15) -0.0217(15) 0.0101(12) 0.0216(14)
C6 0.0589(16) 0.096(2) 0.0399(13) -0.0073(15) 0.0174(12) -0.0068(15)
C7 0.089(2) 0.0593(16) 0.0422(14) 0.0124(12) 0.0122(14) -0.0164(15)
C8 0.0654(15) 0.0346(11) 0.0429(12) 0.0015(10) 0.0119(11) -0.0052(10)
C9 0.0339(10) 0.0326(10) 0.0306(10) 0.0042(8) 0.0056(8) -0.0059(8)
C10 0.0374(10) 0.0318(10) 0.0329(10) 0.0031(8) 0.0072(8) -0.0065(8)
C11 0.0369(10) 0.0409(11) 0.0322(10) 0.0033(9) 0.0028(8) -0.0135(9)
C12 0.0277(9) 0.0491(12) 0.0407(11) 0.0074(10) 0.0034(8) -0.0045(9)
C13 0.0375(11) 0.0364(10) 0.0451(12) 0.0048(9) 0.0099(9) 0.0009(8)
C14 0.0340(10) 0.0323(10) 0.0380(10) 0.0009(8) 0.0047(8) -0.0075(8)
C15 0.0332(9) 0.0291(9) 0.0323(10) 0.0006(8) 0.0063(8) -0.0053(7)
C16 0.0339(10) 0.0329(10) 0.0361(10) 0.0048(8) 0.0059(8) -0.0010(8)
C17 0.0298(10) 0.0432(11) 0.0444(12) -0.0045(9) 0.0114(8) -0.0065(8)
C18 0.0427(11) 0.0353(10) 0.0476(12) -0.0003(9) 0.0205(10) -0.0114(9)
C19 0.0481(12) 0.0339(10) 0.0381(11) 0.0079(9) 0.0120(9) -0.0040(9)
C20 0.0336(10) 0.0355(10) 0.0334(10) 0.0028(8) 0.0031(8) -0.0045(8)
C21 0.0316(10) 0.0320(9) 0.0414(11) 0.0016(8) 0.0079(8) -0.0076(8)
C22 0.0313(10) 0.0382(10) 0.0419(11) 0.0005(9) 0.0076(8) -0.0101(8)
C23 0.0369(11) 0.0489(13) 0.0499(13) -0.0136(10) 0.0164(10) -0.0162(9)
C24 0.0379(11) 0.0373(12) 0.0768(18) -0.0114(12) 0.0216(12) -0.0071(9)
C25 0.0405(12) 0.0353(11) 0.0700(16) 0.0069(11) 0.0176(11) -0.0002(9)
C26 0.0415(11) 0.0354(10) 0.0483(13) 0.0065(9) 0.0133(10) -0.0023(9)
C27 0.0684(18) 0.0495(15) 0.095(2) -0.0151(16) -0.0011(17) -0.0171(14)
C28 0.0651(17) 0.0663(17) 0.0525(15) -0.0026(13) 0.0049(13) -0.0015(14)
C29 0.0382(12) 0.0519(14) 0.0633(16) -0.0081(12) 0.0066(11) -0.0003(10)
C30 0.0384(11) 0.0383(11) 0.0513(13) 0.0033(10) 0.0057(10) -0.0014(9)
C31 0.0360(10) 0.0320(10) 0.0543(13) -0.0005(9) 0.0047(9) 0.0030(8)
C32 0.0527(14) 0.0391(12) 0.0540(14) -0.0031(11) -0.0008(11) -0.0002(10)
C33 0.0661(17) 0.0412(13) 0.0601(16) -0.0082(11) 0.0081(13) 0.0026(11)
C34 0.0613(16) 0.0430(13) 0.0783(19) -0.0068(13) 0.0225(14) 0.0122(12)
C35 0.0359(12) 0.0576(15) 0.0660(16) 0.0121(13) 0.0110(11) 0.0098(10)
B1 0.0326(11) 0.0292(10) 0.0323(11) 0.0032(9) 0.0044(9) -0.0062(8)

loop_
_atom_type_symbol
_atom_type_description
_atom_type_scat_dispersion_real
_atom_type_scat_dispersion_imag
_atom_type_scat_source
C C 0.0033 0.0016 'International Tables Vol C Tables 4.2.6.8 and 6.1.1.4'
H H 0.0000 0.0000 'International Tables Vol C Tables 4.2.6.8 and 6.1.1.4'
B B 0.0013 0.0007 'International Tables Vol C Tables 4.2.6.8 and 6.1.1.4'
N N 0.0061 0.0033 'International Tables Vol C Tables 4.2.6.8 and 6.1.1.4'
F F 0.0171 0.0103 'International Tables Vol C Tables 4.2.6.8 and 6.1.1.4'

loop_
_geom_angle_atom_site_label_1
_geom_angle_atom_site_label_2
_geom_angle_atom_site_label_3
_geom_angle
C27 N1 C29 112.5(2)
C27 N1 C28 111.3(2)
C29 N1 C28 109.9(2)
C2 C1 B1 169.9(2)
C1 C2 C3 177.0(2)
C4 C3 C8 118.8(2)
C4 C3 C2 121.3(2)
C8 C3 C2 119.79(19)
C5 C4 C3 120.6(2)
C6 C5 C4 120.6(3)
C5 C6 C7 119.6(2)
C6 C7 C8 120.3(3)
C7 C8 C3 120.0(2)
C10 C9 C14 112.94(18)
C10 C9 B1 126.68(18)
C14 C9 B1 119.95(17)
F5 C10 C11 115.15(17)
F5 C10 C9 120.88(17)
C11 C10 C9 123.94(19)
F4 C11 C12 119.72(18)
F4 C11 C10 120.2(2)
C12 C11 C10 120.04(18)
F3 C12 C11 120.55(19)
F3 C12 C13 120.4(2)
C11 C12 C13 119.03(19)
F2 C13 C12 119.78(19)
F2 C13 C14 121.08(19)
C12 C13 C14 119.1(2)
F1 C14 C13 116.05(18)
F1 C14 C9 119.09(17)
C13 C14 C9 124.86(18)
C16 C15 C20 112.93(17)
C16 C15 B1 118.96(17)
C20 C15 B1 128.09(17)
F6 C16 C17 115.47(18)
F6 C16 C15 119.34(17)
C17 C16 C15 125.19(19)
F7 C17 C18 119.72(18)
F7 C17 C16 121.3(2)
C18 C17 C16 119.00(19)
F8 C18 C19 120.8(2)
F8 C18 C17 120.36(19)
C19 C18 C17 118.82(18)
F9 C19 C18 120.08(18)
F9 C19 C20 119.91(19)
C18 C19 C20 120.00(19)
F10 C20 C19 115.29(18)
F10 C20 C15 120.69(17)
C19 C20 C15 124.02(19)
C26 C21 C22 113.2(2)
C26 C21 B1 126.57(19)
C22 C21 B1 120.09(18)
F11 C22 C23 116.7(2)
F11 C22 C21 118.60(19)
C23 C22 C21 124.7(2)
F12 C23 C24 120.1(2)
F12 C23 C22 120.9(2)
C24 C23 C22 119.0(2)
F13 C24 C25 120.3(2)
F13 C24 C23 120.3(2)
C25 C24 C23 119.4(2)
F14 C25 C24 119.4(2)
F14 C25 C26 120.7(2)
C24 C25 C26 119.8(2)
F15 C26 C25 115.0(2)
F15 C26 C21 121.1(2)
C25 C26 C21 123.9(2)
C30 C29 N1 114.56(19)
C31 C30 C35 118.5(2)
C31 C30 C29 123.5(2)
C35 C30 C29 117.9(2)
C32 C31 C30 120.3(2)
C33 C32 C31 121.2(2)
C32 C33 C34 118.6(2)
C35 C34 C33 121.3(2)
C34 C35 C30 120.0(2)
C1 B1 C21 113.42(16)
C1 B1 C9 101.51(16)
C21 B1 C9 113.46(16)
C1 B1 C15 109.76(16)
C21 B1 C15 104.93(16)
C9 B1 C15 114.00(16)

loop_
_geom_bond_atom_site_label_1
_geom_bond_atom_site_label_2
_geom_bond_distance
F1 C14 1.357(2)
F2 C13 1.345(2)
F3 C12 1.348(2)
F4 C11 1.349(2)
F5 C10 1.354(2)
F6 C16 1.367(2)
F7 C17 1.348(2)
F8 C18 1.347(2)
F9 C19 1.350(2)
F10 C20 1.356(2)
F11 C22 1.356(2)
F12 C23 1.346(3)
F13 C24 1.351(3)
F14 C25 1.348(3)
F15 C26 1.345(3)
N1 C27 1.467(3)
N1 C29 1.506(3)
N1 C28 1.509(4)
C1 C2 1.205(3)
C1 B1 1.595(3)
C2 C3 1.439(3)
C3 C4 1.391(3)
C3 C8 1.394(3)
C4 C5 1.383(4)
C5 C6 1.373(4)
C6 C7 1.388(4)
C7 C8 1.391(4)
C9 C10 1.392(3)
C9 C14 1.397(3)
C9 B1 1.654(3)
C10 C11 1.385(3)
C11 C12 1.373(3)
C12 C13 1.375(3)
C13 C14 1.381(3)
C15 C16 1.384(3)
C15 C20 1.386(3)
C15 B1 1.661(3)
C16 C17 1.377(3)
C17 C18 1.374(3)
C18 C19 1.369(3)
C19 C20 1.382(3)
C21 C26 1.391(3)
C21 C22 1.394(3)
C21 B1 1.642(3)
C22 C23 1.378(3)
C23 C24 1.377(4)
C24 C25 1.368(4)
C25 C26 1.382(3)
C29 C30 1.504(3)
C30 C31 1.382(3)
C30 C35 1.405(3)
C31 C32 1.378(3)
C32 C33 1.371(3)
C33 C34 1.382(4)
C34 C35 1.367(4)

loop_
_cod_related_entry_id
_cod_related_entry_database
_cod_related_entry_code
1 ChemSpider 30659693
